data_4084903
loop_
_publ_author_name
'Pospiech, Steffen'
'Bolte, Michael'
'Lerner, Hans-Wolfram'
'Wagner, Matthias'

_publ_section_title
;
 Insertion Reactions into the Boron--Boron Bonds of Barrelene-Type
 1,2-Diaminodiboranes(4)
;
_journal_issue 23
_journal_name_full Organometallics
_journal_page_first 6967
_journal_paper_doi 10.1021/om501087u
_journal_volume 33
_journal_year 2014
_chemical_formula_moiety 'C44 H60 B4 N6 O'
_chemical_formula_sum 'C44 H60 B4 N6 O'
_chemical_formula_weight 732.22
_space_group_crystal_system triclinic
_space_group_IT_number 2
_space_group_name_Hall '-P 1'
_space_group_name_H-M_alt 'P -1'
_symmetry_space_group_name_Hall '-P 1'
_symmetry_space_group_name_H-M 'P -1'
_atom_sites_solution_hydrogens mixed
_audit_creation_method SHELXL-2014/6
_cell_angle_alpha 72.696(18)
_cell_angle_beta 88.032(19)
_cell_angle_gamma 88.267(19)
_cell_formula_units_Z 2
_cell_length_a 10.399(2)
_cell_length_b 14.786(4)
_cell_length_c 15.916(4)
_cell_measurement_reflns_used 5820
_cell_measurement_temperature 173(2)
_cell_measurement_theta_max 25.4
_cell_measurement_theta_min 3.4
_cell_volume 2334.6(10)
_computing_cell_refinement 'X-Area (Stoe & Cie, 2001)'
_computing_data_collection 'X-Area (Stoe & Cie, 2001)'
_computing_data_reduction 'X-Area (Stoe & Cie, 2001)'
_computing_molecular_graphics 'XP in SHELXTL-Plus (Sheldrick, 2008)'
_computing_publication_material SHELXL97
_computing_structure_refinement 'S'SHELXL (Sheldrick, 2008)'
_computing_structure_solution 'SHELXS (Sheldrick, 2008)'
_diffrn_ambient_temperature 173(2)
_diffrn_measured_fraction_theta_full 0.994
_diffrn_measured_fraction_theta_max 0.994
_diffrn_measurement_device_type 'STOE IPDS II two-circle-diffractometer'
_diffrn_measurement_method \w
_diffrn_radiation_type MoK\a
_diffrn_radiation_wavelength 0.71073
_diffrn_reflns_av_R_equivalents 0.1379
_diffrn_reflns_av_unetI/netI 0.2404
_diffrn_reflns_Laue_measured_fraction_full 0.994
_diffrn_reflns_Laue_measured_fraction_max 0.994
_diffrn_reflns_limit_h_max 12
_diffrn_reflns_limit_h_min -12
_diffrn_reflns_limit_k_max 17
_diffrn_reflns_limit_k_min -17
_diffrn_reflns_limit_l_max 18
_diffrn_reflns_limit_l_min -18
_diffrn_reflns_number 18274
_diffrn_reflns_point_group_measured_fraction_full 0.994
_diffrn_reflns_point_group_measured_fraction_max 0.994
_diffrn_reflns_theta_full 25.000
_diffrn_reflns_theta_max 25.027
_diffrn_reflns_theta_min 3.280
_diffrn_source 'Genix 3D I\mS microfocus X-ray source'
_exptl_absorpt_coefficient_mu 0.062
_exptl_absorpt_correction_T_max 0.936
_exptl_absorpt_correction_T_min 0.912
_exptl_absorpt_correction_type multi-scan
_exptl_absorpt_process_details 'X-Area (Stoe & Cie, 2001)'
_exptl_crystal_colour colourless
_exptl_crystal_density_diffrn 1.042
_exptl_crystal_description plate
_exptl_crystal_F_000 788
_exptl_crystal_size_max 0.170
_exptl_crystal_size_mid 0.130
_exptl_crystal_size_min 0.030
_refine_diff_density_max 0.257
_refine_diff_density_min -0.240
_refine_diff_density_rms 0.054
_refine_ls_extinction_method none
_refine_ls_goodness_of_fit_ref 0.786
_refine_ls_hydrogen_treatment mixed
_refine_ls_matrix_type full
_refine_ls_number_parameters 512
_refine_ls_number_reflns 8203
_refine_ls_number_restraints 0
_refine_ls_restrained_S_all 0.786
_refine_ls_R_factor_all 0.1887
_refine_ls_R_factor_gt 0.0705
_refine_ls_shift/su_max 0.000
_refine_ls_shift/su_mean 0.000
_refine_ls_structure_factor_coef Fsqd
_refine_ls_weighting_details 'w=1/[\s^2^(Fo^2^)+(0.0499P)^2^] where P=(Fo^2^+2Fc^2^)/3'
_refine_ls_weighting_scheme calc
_refine_ls_wR_factor_gt 0.1431
_refine_ls_wR_factor_ref 0.1819
_reflns_Friedel_coverage 0.000
_reflns_number_gt 2855
_reflns_number_total 8203
_reflns_threshold_expression 'I > 2\s(I)'
_cod_data_source_file om501087u_si_002.cif
_cod_data_source_block wa1979
_cod_depositor_comments 'Adding full bibliography for 4084899--4084904.cif.'
_cod_database_code 4084903
_shelx_space_group_comment
; 
The symmetry employed for this shelxl refinement is uniquely defined 
by the following loop, which should always be used as a source of 
symmetry information in preference to the above space-group names. 
They are only intended as comments. 
;
_shelx_estimated_absorpt_t_min 0.990
_shelx_estimated_absorpt_t_max 0.998
_shelxl_version_number 2014/6

loop_
_space_group_symop_operation_xyz
'x, y, z'
'-x, -y, -z'

loop_
_atom_site_label
_atom_site_type_symbol
_atom_site_fract_x
_atom_site_fract_y
_atom_site_fract_z
_atom_site_U_iso_or_equiv
_atom_site_adp_type
_atom_site_occupancy
_atom_site_site_symmetry_order
_atom_site_calc_flag
_atom_site_refinement_flags_posn
_atom_site_refinement_flags_adp
O1 O 0.3912(3) 0.6329(2) 0.6779(2) 0.0368(7) Uani 1 1 d . .
B1 B 0.3118(5) 0.8869(4) 0.7116(3) 0.0362(12) Uani 1 1 d . .
B2 B 0.3917(5) 0.7309(4) 0.6541(3) 0.0332(12) Uani 1 1 d . .
B3 B 0.4271(5) 0.5457(4) 0.7328(3) 0.0345(12) Uani 1 1 d . .
B4 B 0.3323(5) 0.3617(4) 0.8085(3) 0.0343(12) Uani 1 1 d . .
N1 N 0.4241(3) 0.9221(3) 0.7336(3) 0.0412(9) Uani 1 1 d . .
C1' C 0.5422(5) 0.8638(4) 0.7566(4) 0.0570(14) Uani 1 1 d . .
H1'1 H 0.5220 0.7969 0.7677 0.086 Uiso 1 1 calc R U
H1'2 H 0.5778 0.8731 0.8096 0.086 Uiso 1 1 calc R U
H1'3 H 0.6054 0.8827 0.7078 0.086 Uiso 1 1 calc R U
C1" C 0.4452(5) 1.0211(3) 0.7264(4) 0.0541(14) Uani 1 1 d . .
H1"1 H 0.3685 1.0591 0.7028 0.081 Uiso 1 1 calc R U
H1"2 H 0.5193 1.0438 0.6867 0.081 Uiso 1 1 calc R U
H1"3 H 0.4621 1.0270 0.7847 0.081 Uiso 1 1 calc R U
N2 N 0.4671(3) 0.7772(2) 0.5797(2) 0.0390(9) Uani 1 1 d . .
C2' C 0.4780(4) 0.8778(3) 0.5379(3) 0.0425(12) Uani 1 1 d . .
H2'1 H 0.4389 0.8948 0.4800 0.064 Uiso 1 1 calc R U
H2'2 H 0.5690 0.8945 0.5309 0.064 Uiso 1 1 calc R U
H2'3 H 0.4334 0.9125 0.5745 0.064 Uiso 1 1 calc R U
C2" C 0.5393(5) 0.7242(4) 0.5276(4) 0.0595(15) Uani 1 1 d . .
H2"1 H 0.5321 0.6561 0.5569 0.089 Uiso 1 1 calc R U
H2"2 H 0.6300 0.7416 0.5227 0.089 Uiso 1 1 calc R U
H2"3 H 0.5036 0.7398 0.4687 0.089 Uiso 1 1 calc R U
N5 N 0.5466(3) 0.5351(3) 0.7746(3) 0.0390(9) Uani 1 1 d . .
C3' C 0.6360(5) 0.6128(4) 0.7608(4) 0.0607(16) Uani 1 1 d . .
H3'1 H 0.6061 0.6671 0.7129 0.091 Uiso 1 1 calc R U
H3'2 H 0.7218 0.5922 0.7454 0.091 Uiso 1 1 calc R U
H3'3 H 0.6402 0.6312 0.8149 0.091 Uiso 1 1 calc R U
C3" C 0.6020(5) 0.4463(3) 0.8312(3) 0.0487(13) Uani 1 1 d . .
H3"1 H 0.5344 0.3992 0.8505 0.073 Uiso 1 1 calc R U
H3"2 H 0.6393 0.4578 0.8827 0.073 Uiso 1 1 calc R U
H3"3 H 0.6693 0.4225 0.7981 0.073 Uiso 1 1 calc R U
N4 N 0.3101(4) 0.3465(3) 0.8984(2) 0.0411(10) Uani 1 1 d . .
C4' C 0.2979(5) 0.4224(4) 0.9386(3) 0.0549(14) Uani 1 1 d . .
H4'1 H 0.3023 0.4836 0.8928 0.082 Uiso 1 1 calc R U
H4'2 H 0.3680 0.4169 0.9796 0.082 Uiso 1 1 calc R U
H4'3 H 0.2151 0.4181 0.9708 0.082 Uiso 1 1 calc R U
C4" C 0.3059(6) 0.2545(4) 0.9641(3) 0.0603(15) Uani 1 1 d . .
H4"1 H 0.3060 0.2048 0.9348 0.090 Uiso 1 1 calc R U
H4"2 H 0.2274 0.2507 1.0008 0.090 Uiso 1 1 calc R U
H4"3 H 0.3813 0.2458 1.0012 0.090 Uiso 1 1 calc R U
N3 N 0.2949(4) 0.7114(3) 0.8018(2) 0.0392(9) Uani 1 1 d . .
H3 H 0.267(4) 0.643(3) 0.808(3) 0.035(11) Uiso 1 1 d . .
C51 C 0.2456(5) 0.7356(4) 0.8804(3) 0.0484(13) Uani 1 1 d . .
H51 H 0.1990 0.7982 0.8616 0.058 Uiso 1 1 calc R U
C52 C 0.1551(5) 0.6617(4) 0.9361(3) 0.0647(16) Uani 1 1 d . .
H52A H 0.1246 0.6804 0.9875 0.097 Uiso 1 1 calc R U
H52B H 0.0815 0.6565 0.9011 0.097 Uiso 1 1 calc R U
H52C H 0.2007 0.6003 0.9556 0.097 Uiso 1 1 calc R U
C53 C 0.3576(7) 0.7422(6) 0.9376(4) 0.097(3) Uani 1 1 d . .
H53A H 0.3245 0.7583 0.9899 0.146 Uiso 1 1 calc R U
H53B H 0.4041 0.6812 0.9557 0.146 Uiso 1 1 calc R U
H53C H 0.4161 0.7915 0.9039 0.146 Uiso 1 1 calc R U
N6 N 0.1991(3) 0.5112(3) 0.7385(2) 0.0347(9) Uani 1 1 d . .
H6 H 0.190(4) 0.573(3) 0.697(3) 0.033(12) Uiso 1 1 d . .
C61 C 0.0754(4) 0.4618(3) 0.7441(3) 0.0403(11) Uani 1 1 d . .
H61 H 0.0932 0.3970 0.7384 0.048 Uiso 1 1 calc R U
C62 C -0.0092(4) 0.5166(4) 0.6698(3) 0.0506(13) Uani 1 1 d . .
H62A H -0.0908 0.4840 0.6735 0.076 Uiso 1 1 calc R U
H62B H -0.0261 0.5805 0.6745 0.076 Uiso 1 1 calc R U
H62C H 0.0345 0.5209 0.6133 0.076 Uiso 1 1 calc R U
C63 C 0.0048(5) 0.4529(4) 0.8319(3) 0.0573(14) Uani 1 1 d . .
H63A H -0.0763 0.4202 0.8340 0.086 Uiso 1 1 calc R U
H63B H 0.0588 0.4167 0.8803 0.086 Uiso 1 1 calc R U
H63C H -0.0132 0.5162 0.8378 0.086 Uiso 1 1 calc R U
C1 C 0.1855(4) 0.9540(3) 0.6779(3) 0.0360(11) Uani 1 1 d . .
H1 H 0.1934 1.0200 0.6816 0.043 Uiso 1 1 calc R U
C2 C 0.1571(4) 0.7822(3) 0.6662(3) 0.0344(10) Uani 1 1 d . .
H2 H 0.1373 0.7192 0.6590 0.041 Uiso 1 1 calc R U
C3 C 0.2938(4) 0.7789(3) 0.7116(3) 0.0337(10) Uani 1 1 d . .
C4 C 0.3658(4) 0.2767(3) 0.7662(3) 0.0391(11) Uani 1 1 d . .
H4 H 0.3697 0.2130 0.8112 0.047 Uiso 1 1 calc R U
C5 C 0.3580(4) 0.4414(3) 0.6443(3) 0.0335(10) Uani 1 1 d . .
H5A H 0.3571 0.5009 0.5937 0.040 Uiso 1 1 calc R U
C6 C 0.3259(4) 0.4627(3) 0.7359(3) 0.0321(10) Uani 1 1 d . .
C11 C 0.0695(4) 0.9028(3) 0.7289(3) 0.0364(11) Uani 1 1 d . .
C12 C 0.0543(4) 0.8136(3) 0.7204(3) 0.0336(10) Uani 1 1 d . .
C13 C -0.0527(4) 0.7611(3) 0.7615(3) 0.0417(12) Uani 1 1 d . .
H13 H -0.0658 0.7003 0.7550 0.050 Uiso 1 1 calc R U
C14 C -0.1396(5) 0.7979(4) 0.8118(3) 0.0483(13) Uani 1 1 d . .
H14 H -0.2124 0.7623 0.8390 0.058 Uiso 1 1 calc R U
C15 C -0.1208(4) 0.8846(4) 0.8224(3) 0.0477(13) Uani 1 1 d . .
H15 H -0.1792 0.9081 0.8586 0.057 Uiso 1 1 calc R U
C16 C -0.0161(4) 0.9397(4) 0.7805(3) 0.0431(12) Uani 1 1 d . .
H16 H -0.0039 1.0007 0.7870 0.052 Uiso 1 1 calc R U
C21 C 0.1758(4) 0.9492(3) 0.5834(3) 0.0350(11) Uani 1 1 d . .
C22 C 0.1635(4) 0.8584(3) 0.5777(3) 0.0359(11) Uani 1 1 d . .
C23 C 0.1624(4) 0.8433(3) 0.4956(3) 0.0407(11) Uani 1 1 d . .
H23 H 0.1578 0.7809 0.4910 0.049 Uiso 1 1 calc R U
C24 C 0.1682(4) 0.9209(4) 0.4202(3) 0.0480(13) Uani 1 1 d . .
H24 H 0.1662 0.9113 0.3638 0.058 Uiso 1 1 calc R U
C25 C 0.1768(4) 1.0114(4) 0.4267(3) 0.0436(12) Uani 1 1 d . .
H25 H 0.1807 1.0638 0.3748 0.052 Uiso 1 1 calc R U
C26 C 0.1796(4) 1.0262(3) 0.5080(3) 0.0410(12) Uani 1 1 d . .
H26 H 0.1840 1.0887 0.5125 0.049 Uiso 1 1 calc R U
C31 C 0.4942(4) 0.3048(3) 0.7157(3) 0.0369(11) Uani 1 1 d . .
C32 C 0.4888(4) 0.3923(3) 0.6529(3) 0.0336(10) Uani 1 1 d . .
C33 C 0.6004(4) 0.4268(3) 0.6027(3) 0.0400(11) Uani 1 1 d . .
H33 H 0.5985 0.4867 0.5590 0.048 Uiso 1 1 calc R U
C34 C 0.7135(5) 0.3727(4) 0.6173(3) 0.0494(13) Uani 1 1 d . .
H34 H 0.7884 0.3957 0.5826 0.059 Uiso 1 1 calc R U
C35 C 0.7189(5) 0.2853(4) 0.6819(3) 0.0507(13) Uani 1 1 d . .
H35 H 0.7972 0.2496 0.6922 0.061 Uiso 1 1 calc R U
C36 C 0.6082(4) 0.2510(3) 0.7313(3) 0.0435(12) Uani 1 1 d . .
H36 H 0.6102 0.1914 0.7753 0.052 Uiso 1 1 calc R U
C41 C 0.2661(4) 0.2838(3) 0.6965(3) 0.0354(11) Uani 1 1 d . .
C42 C 0.2647(4) 0.3702(3) 0.6315(3) 0.0347(11) Uani 1 1 d . .
C43 C 0.1814(4) 0.3839(3) 0.5631(3) 0.0410(11) Uani 1 1 d . .
H43 H 0.1811 0.4421 0.5172 0.049 Uiso 1 1 calc R U
C44 C 0.0977(5) 0.3131(3) 0.5608(3) 0.0465(13) Uani 1 1 d . .
H44 H 0.0405 0.3230 0.5135 0.056 Uiso 1 1 calc R U
C45 C 0.0984(5) 0.2282(4) 0.6277(3) 0.0492(13) Uani 1 1 d . .
H45 H 0.0412 0.1797 0.6265 0.059 Uiso 1 1 calc R U
C46 C 0.1834(4) 0.2136(3) 0.6973(3) 0.0422(12) Uani 1 1 d . .
H46 H 0.1833 0.1560 0.7441 0.051 Uiso 1 1 calc R U

loop_
_atom_site_aniso_label
_atom_site_aniso_U_11
_atom_site_aniso_U_22
_atom_site_aniso_U_33
_atom_site_aniso_U_23
_atom_site_aniso_U_13
_atom_site_aniso_U_12
O1 0.0286(17) 0.0408(18) 0.0424(19) -0.0138(15) -0.0046(14) -0.0025(13)
B1 0.031(3) 0.053(3) 0.028(3) -0.016(2) -0.003(2) 0.003(2)
B2 0.028(3) 0.042(3) 0.033(3) -0.014(2) -0.011(2) 0.000(2)
B3 0.035(3) 0.038(3) 0.032(3) -0.013(2) 0.000(2) 0.001(2)
B4 0.020(3) 0.051(3) 0.034(3) -0.015(2) -0.001(2) -0.003(2)
N1 0.034(2) 0.048(2) 0.047(2) -0.0205(19) -0.0097(18) 0.0017(18)
C1' 0.037(3) 0.071(4) 0.071(4) -0.033(3) -0.019(3) 0.006(3)
C1" 0.047(3) 0.051(3) 0.068(4) -0.021(3) -0.013(3) -0.010(2)
N2 0.038(2) 0.036(2) 0.045(2) -0.0150(18) 0.0008(18) -0.0003(17)
C2' 0.040(3) 0.040(3) 0.048(3) -0.013(2) 0.004(2) -0.011(2)
C2" 0.066(4) 0.054(3) 0.062(4) -0.025(3) 0.023(3) -0.004(3)
N5 0.034(2) 0.039(2) 0.049(2) -0.0206(19) -0.0106(18) 0.0021(17)
C3' 0.037(3) 0.059(3) 0.090(5) -0.025(3) -0.019(3) -0.009(3)
C3" 0.042(3) 0.051(3) 0.055(3) -0.019(3) -0.015(2) 0.001(2)
N4 0.048(3) 0.041(2) 0.034(2) -0.0103(18) 0.0009(18) -0.0037(18)
C4' 0.065(4) 0.068(4) 0.033(3) -0.018(3) -0.001(2) -0.001(3)
C4" 0.083(4) 0.059(3) 0.031(3) 0.000(3) -0.005(3) -0.007(3)
N3 0.041(2) 0.048(2) 0.029(2) -0.0111(18) 0.0052(17) -0.0025(18)
C51 0.056(3) 0.053(3) 0.034(3) -0.011(2) -0.005(2) 0.005(2)
C52 0.067(4) 0.094(4) 0.039(3) -0.030(3) 0.012(3) -0.011(3)
C53 0.098(5) 0.151(7) 0.042(4) -0.020(4) -0.011(3) -0.054(5)
N6 0.022(2) 0.040(2) 0.040(2) -0.0084(19) -0.0037(16) -0.0023(16)
C61 0.027(3) 0.050(3) 0.044(3) -0.015(2) 0.004(2) -0.002(2)
C62 0.030(3) 0.072(4) 0.055(3) -0.027(3) -0.006(2) -0.003(2)
C63 0.043(3) 0.075(4) 0.055(3) -0.021(3) 0.004(3) -0.011(3)
C1 0.028(3) 0.044(3) 0.039(3) -0.017(2) -0.002(2) 0.0004(19)
C2 0.031(3) 0.031(2) 0.039(3) -0.007(2) -0.003(2) -0.0044(18)
C3 0.028(3) 0.039(3) 0.035(3) -0.011(2) -0.0059(19) -0.0003(19)
C4 0.038(3) 0.041(3) 0.034(3) -0.003(2) -0.001(2) -0.005(2)
C5 0.031(3) 0.037(2) 0.031(2) -0.009(2) -0.0007(19) -0.0025(19)
C6 0.029(2) 0.040(2) 0.028(2) -0.011(2) -0.0056(19) 0.0057(19)
C11 0.032(3) 0.045(3) 0.033(3) -0.014(2) 0.000(2) 0.000(2)
C12 0.027(2) 0.044(3) 0.030(2) -0.012(2) 0.0014(19) -0.007(2)
C13 0.034(3) 0.052(3) 0.039(3) -0.014(2) -0.003(2) -0.003(2)
C14 0.034(3) 0.064(3) 0.049(3) -0.020(3) 0.004(2) 0.000(2)
C15 0.031(3) 0.078(4) 0.039(3) -0.027(3) 0.001(2) 0.003(2)
C16 0.031(3) 0.058(3) 0.044(3) -0.020(2) -0.004(2) 0.000(2)
C21 0.027(3) 0.044(3) 0.035(3) -0.014(2) -0.0015(19) 0.0006(19)
C22 0.024(2) 0.050(3) 0.035(3) -0.014(2) -0.0014(19) 0.000(2)
C23 0.029(3) 0.056(3) 0.040(3) -0.016(2) -0.002(2) -0.003(2)
C24 0.034(3) 0.073(4) 0.037(3) -0.014(3) -0.003(2) -0.013(2)
C25 0.032(3) 0.056(3) 0.038(3) -0.006(2) 0.000(2) -0.004(2)
C26 0.027(3) 0.053(3) 0.041(3) -0.011(2) -0.002(2) -0.004(2)
C31 0.032(3) 0.046(3) 0.036(3) -0.018(2) -0.004(2) -0.001(2)
C32 0.032(3) 0.041(3) 0.030(2) -0.015(2) 0.000(2) 0.001(2)
C33 0.036(3) 0.052(3) 0.034(3) -0.015(2) 0.002(2) -0.005(2)
C34 0.031(3) 0.070(4) 0.056(3) -0.032(3) 0.005(2) -0.004(2)
C35 0.039(3) 0.063(3) 0.053(3) -0.023(3) -0.003(2) 0.003(2)
C36 0.040(3) 0.046(3) 0.047(3) -0.019(2) -0.002(2) 0.005(2)
C41 0.032(3) 0.044(3) 0.033(3) -0.014(2) -0.006(2) -0.003(2)
C42 0.036(3) 0.043(3) 0.029(2) -0.017(2) -0.005(2) -0.002(2)
C43 0.039(3) 0.054(3) 0.037(3) -0.023(2) -0.005(2) -0.005(2)
C44 0.041(3) 0.056(3) 0.049(3) -0.024(3) -0.009(2) -0.008(2)
C45 0.035(3) 0.060(3) 0.059(3) -0.025(3) -0.003(2) -0.009(2)
C46 0.043(3) 0.043(3) 0.043(3) -0.016(2) 0.000(2) -0.009(2)

loop_
_atom_type_symbol
_atom_type_description
_atom_type_scat_dispersion_real
_atom_type_scat_dispersion_imag
_atom_type_scat_source
C C 0.0033 0.0016 'International Tables Vol C Tables 4.2.6.8 and 6.1.1.4'
H H 0.0000 0.0000 'International Tables Vol C Tables 4.2.6.8 and 6.1.1.4'
B B 0.0013 0.0007 'International Tables Vol C Tables 4.2.6.8 and 6.1.1.4'
N N 0.0061 0.0033 'International Tables Vol C Tables 4.2.6.8 and 6.1.1.4'
O O 0.0106 0.0060 'International Tables Vol C Tables 4.2.6.8 and 6.1.1.4'

loop_
_geom_angle_atom_site_label_1
_geom_angle_atom_site_label_2
_geom_angle_atom_site_label_3
_geom_angle
B3 O1 B2 150.9(4)
N1 B1 C3 124.8(4)
N1 B1 C1 122.2(4)
C3 B1 C1 112.9(4)
O1 B2 N2 116.9(4)
O1 B2 C3 115.2(4)
N2 B2 C3 127.6(4)
O1 B3 N5 119.3(4)
O1 B3 C6 113.4(4)
N5 B3 C6 127.2(4)
N4 B4 C6 124.7(4)
N4 B4 C4 122.9(4)
C6 B4 C4 112.4(4)
B1 N1 C1" 125.2(4)
B1 N1 C1' 122.5(4)
C1" N1 C1' 111.8(4)
N1 C1' H1'1 109.5
N1 C1' H1'2 109.5
H1'1 C1' H1'2 109.5
N1 C1' H1'3 109.5
H1'1 C1' H1'3 109.5
H1'2 C1' H1'3 109.5
N1 C1" H1"1 109.5
N1 C1" H1"2 109.5
H1"1 C1" H1"2 109.5
N1 C1" H1"3 109.5
H1"1 C1" H1"3 109.5
H1"2 C1" H1"3 109.5
B2 N2 C2' 128.1(4)
B2 N2 C2" 121.6(4)
C2' N2 C2" 110.0(4)
N2 C2' H2'1 109.5
N2 C2' H2'2 109.5
H2'1 C2' H2'2 109.5
N2 C2' H2'3 109.5
H2'1 C2' H2'3 109.5
H2'2 C2' H2'3 109.5
N2 C2" H2"1 109.5
N2 C2" H2"2 109.5
H2"1 C2" H2"2 109.5
N2 C2" H2"3 109.5
H2"1 C2" H2"3 109.5
H2"2 C2" H2"3 109.5
B3 N5 C3' 122.8(4)
B3 N5 C3" 126.0(4)
C3' N5 C3" 111.1(4)
N5 C3' H3'1 109.5
N5 C3' H3'2 109.5
H3'1 C3' H3'2 109.5
N5 C3' H3'3 109.5
H3'1 C3' H3'3 109.5
H3'2 C3' H3'3 109.5
N5 C3" H3"1 109.5
N5 C3" H3"2 109.5
H3"1 C3" H3"2 109.5
N5 C3" H3"3 109.5
H3"1 C3" H3"3 109.5
H3"2 C3" H3"3 109.5
B4 N4 C4' 123.4(4)
B4 N4 C4" 125.2(4)
C4' N4 C4" 111.3(4)
N4 C4' H4'1 109.5
N4 C4' H4'2 109.5
H4'1 C4' H4'2 109.5
N4 C4' H4'3 109.5
H4'1 C4' H4'3 109.5
H4'2 C4' H4'3 109.5
N4 C4" H4"1 109.5
N4 C4" H4"2 109.5
H4"1 C4" H4"2 109.5
N4 C4" H4"3 109.5
H4"1 C4" H4"3 109.5
H4"2 C4" H4"3 109.5
C51 N3 C3 123.5(4)
C51 N3 H3 108(2)
C3 N3 H3 116(2)
N3 C51 C52 112.1(4)
N3 C51 C53 109.6(4)
C52 C51 C53 107.7(4)
N3 C51 H51 109.1
C52 C51 H51 109.1
C53 C51 H51 109.1
C51 C52 H52A 109.5
C51 C52 H52B 109.5
H52A C52 H52B 109.5
C51 C52 H52C 109.5
H52A C52 H52C 109.5
H52B C52 H52C 109.5
C51 C53 H53A 109.5
C51 C53 H53B 109.5
H53A C53 H53B 109.5
C51 C53 H53C 109.5
H53A C53 H53C 109.5
H53B C53 H53C 109.5
C61 N6 C6 122.3(4)
C61 N6 H6 108(2)
C6 N6 H6 116(2)
N6 C61 C62 109.5(4)
N6 C61 C63 111.0(4)
C62 C61 C63 109.1(4)
N6 C61 H61 109.1
C62 C61 H61 109.1
C63 C61 H61 109.1
C61 C62 H62A 109.5
C61 C62 H62B 109.5
H62A C62 H62B 109.5
C61 C62 H62C 109.5
H62A C62 H62C 109.5
H62B C62 H62C 109.5
C61 C63 H63A 109.5
C61 C63 H63B 109.5
H63A C63 H63B 109.5
C61 C63 H63C 109.5
H63A C63 H63C 109.5
H63B C63 H63C 109.5
C11 C1 C21 106.5(4)
C11 C1 B1 107.3(4)
C21 C1 B1 101.7(3)
C11 C1 H1 113.5
C21 C1 H1 113.5
B1 C1 H1 113.5
C12 C2 C22 106.5(3)
C12 C2 C3 109.3(4)
C22 C2 C3 107.4(3)
C12 C2 H2 111.1
C22 C2 H2 111.1
C3 C2 H2 111.1
N3 C3 C2 111.9(3)
N3 C3 B1 112.2(4)
C2 C3 B1 103.5(3)
N3 C3 B2 104.5(3)
C2 C3 B2 103.9(3)
B1 C3 B2 120.6(4)
C41 C4 C31 105.8(4)
C41 C4 B4 106.5(4)
C31 C4 B4 104.4(3)
C41 C4 H4 113.1
C31 C4 H4 113.1
B4 C4 H4 113.1
C32 C5 C42 105.6(4)
C32 C5 C6 106.7(3)
C42 C5 C6 109.8(3)
C32 C5 H5A 111.5
C42 C5 H5A 111.5
C6 C5 H5A 111.5
N6 C6 B4 111.6(3)
N6 C6 C5 113.6(3)
B4 C6 C5 105.0(3)
N6 C6 B3 102.5(3)
B4 C6 B3 122.1(4)
C5 C6 B3 102.0(3)
C12 C11 C16 121.3(4)
C12 C11 C1 113.8(4)
C16 C11 C1 124.9(4)
C11 C12 C13 118.9(4)
C11 C12 C2 115.1(4)
C13 C12 C2 126.1(4)
C14 C13 C12 120.2(5)
C14 C13 H13 119.9
C12 C13 H13 119.9
C15 C14 C13 120.3(5)
C15 C14 H14 119.8
C13 C14 H14 119.8
C14 C15 C16 120.8(4)
C14 C15 H15 119.6
C16 C15 H15 119.6
C11 C16 C15 118.4(5)
C11 C16 H16 120.8
C15 C16 H16 120.8
C22 C21 C26 120.6(4)
C22 C21 C1 113.9(4)
C26 C21 C1 125.5(4)
C21 C22 C23 119.8(4)
C21 C22 C2 114.2(4)
C23 C22 C2 125.9(4)
C22 C23 C24 119.1(5)
C22 C23 H23 120.4
C24 C23 H23 120.4
C25 C24 C23 120.5(5)
C25 C24 H24 119.7
C23 C24 H24 119.7
C26 C25 C24 120.3(5)
C26 C25 H25 119.9
C24 C25 H25 119.9
C25 C26 C21 119.5(5)
C25 C26 H26 120.2
C21 C26 H26 120.2
C32 C31 C36 121.5(4)
C32 C31 C4 113.3(4)
C36 C31 C4 125.2(4)
C31 C32 C33 119.0(4)
C31 C32 C5 114.8(4)
C33 C32 C5 126.2(4)
C34 C33 C32 119.6(5)
C34 C33 H33 120.2
C32 C33 H33 120.2
C33 C34 C35 121.1(5)
C33 C34 H34 119.5
C35 C34 H34 119.5
C36 C35 C34 119.3(5)
C36 C35 H35 120.4
C34 C35 H35 120.4
C35 C36 C31 119.6(5)
C35 C36 H36 120.2
C31 C36 H36 120.2
C46 C41 C42 122.2(4)
C46 C41 C4 124.4(4)
C42 C41 C4 113.4(4)
C43 C42 C41 118.7(4)
C43 C42 C5 126.5(4)
C41 C42 C5 114.8(4)
C42 C43 C44 120.6(5)
C42 C43 H43 119.7
C44 C43 H43 119.7
C45 C44 C43 119.7(5)
C45 C44 H44 120.2
C43 C44 H44 120.2
C44 C45 C46 120.1(4)
C44 C45 H45 120.0
C46 C45 H45 120.0
C41 C46 C45 118.7(5)
C41 C46 H46 120.7
C45 C46 H46 120.7

loop_
_geom_bond_atom_site_label_1
_geom_bond_atom_site_label_2
_geom_bond_distance
O1 B3 1.374(6)
O1 B2 1.385(6)
B1 N1 1.389(6)
B1 C3 1.612(7)
B1 C1 1.629(7)
B2 N2 1.404(6)
B2 C3 1.629(7)
B3 N5 1.412(6)
B3 C6 1.630(7)
B4 N4 1.394(6)
B4 C6 1.595(7)
B4 C4 1.615(7)
N1 C1" 1.457(6)
N1 C1' 1.471(6)
C1' H1'1 0.9800
C1' H1'2 0.9800
C1' H1'3 0.9800
C1" H1"1 0.9800
C1" H1"2 0.9800
C1" H1"3 0.9800
N2 C2' 1.444(5)
N2 C2" 1.474(6)
C2' H2'1 0.9800
C2' H2'2 0.9800
C2' H2'3 0.9800
C2" H2"1 0.9800
C2" H2"2 0.9800
C2" H2"3 0.9800
N5 C3' 1.461(6)
N5 C3" 1.467(6)
C3' H3'1 0.9800
C3' H3'2 0.9800
C3' H3'3 0.9800
C3" H3"1 0.9800
C3" H3"2 0.9800
C3" H3"3 0.9800
N4 C4' 1.449(6)
N4 C4" 1.449(6)
C4' H4'1 0.9800
C4' H4'2 0.9800
C4' H4'3 0.9800
C4" H4"1 0.9800
C4" H4"2 0.9800
C4" H4"3 0.9800
N3 C51 1.473(6)
N3 C3 1.485(5)
N3 H3 1.04(4)
C51 C52 1.514(7)
C51 C53 1.525(7)
C51 H51 1.0000
C52 H52A 0.9800
C52 H52B 0.9800
C52 H52C 0.9800
C53 H53A 0.9800
C53 H53B 0.9800
C53 H53C 0.9800
N6 C61 1.486(5)
N6 C6 1.487(5)
N6 H6 0.96(4)
C61 C62 1.512(6)
C61 C63 1.529(7)
C61 H61 1.0000
C62 H62A 0.9800
C62 H62B 0.9800
C62 H62C 0.9800
C63 H63A 0.9800
C63 H63B 0.9800
C63 H63C 0.9800
C1 C11 1.520(6)
C1 C21 1.533(6)
C1 H1 1.0000
C2 C12 1.499(6)
C2 C22 1.521(6)
C2 C3 1.609(6)
C2 H2 1.0000
C4 C41 1.524(6)
C4 C31 1.537(6)
C4 H4 1.0000
C5 C32 1.513(6)
C5 C42 1.514(6)
C5 C6 1.603(6)
C5 H5A 1.0000
C11 C12 1.380(6)
C11 C16 1.397(6)
C12 C13 1.403(6)
C13 C14 1.390(6)
C13 H13 0.9500
C14 C15 1.363(7)
C14 H14 0.9500
C15 C16 1.406(6)
C15 H15 0.9500
C16 H16 0.9500
C21 C22 1.383(6)
C21 C26 1.387(6)
C22 C23 1.390(6)
C23 C24 1.393(7)
C23 H23 0.9500
C24 C25 1.379(7)
C24 H24 0.9500
C25 C26 1.377(7)
C25 H25 0.9500
C26 H26 0.9500
C31 C32 1.380(6)
C31 C36 1.395(6)
C32 C33 1.406(6)
C33 C34 1.388(6)
C33 H33 0.9500
C34 C35 1.393(7)
C34 H34 0.9500
C35 C36 1.391(7)
C35 H35 0.9500
C36 H36 0.9500
C41 C46 1.365(6)
C41 C42 1.384(6)
C42 C43 1.379(6)
C43 C44 1.390(6)
C43 H43 0.9500
C44 C45 1.384(7)
C44 H44 0.9500
C45 C46 1.403(7)
C45 H45 0.9500
C46 H46 0.9500

loop_
_geom_torsion_atom_site_label_1
_geom_torsion_atom_site_label_2
_geom_torsion_atom_site_label_3
_geom_torsion_atom_site_label_4
_geom_torsion
B3 O1 B2 N2 106.9(8)
B3 O1 B2 C3 -78.2(8)
B2 O1 B3 N5 -31.7(10)
B2 O1 B3 C6 152.6(6)
C3 B1 N1 C1" 174.2(5)
C1 B1 N1 C1" -2.5(7)
C3 B1 N1 C1' 2.2(7)
C1 B1 N1 C1' -174.5(4)
O1 B2 N2 C2' 175.6(4)
C3 B2 N2 C2' 1.5(7)
O1 B2 N2 C2" 1.9(6)
C3 B2 N2 C2" -172.3(5)
O1 B3 N5 C3' -1.1(7)
C6 B3 N5 C3' 174.0(5)
O1 B3 N5 C3" -176.6(4)
C6 B3 N5 C3" -1.6(7)
C6 B4 N4 C4' -9.9(7)
C4 B4 N4 C4' 171.0(4)
C6 B4 N4 C4" 175.0(5)
C4 B4 N4 C4" -4.1(7)
C3 N3 C51 C52 130.8(5)
C3 N3 C51 C53 -109.6(5)
C6 N6 C61 C62 -125.9(4)
C6 N6 C61 C63 113.6(5)
N1 B1 C1 C11 -133.1(5)
C3 B1 C1 C11 49.8(5)
N1 B1 C1 C21 115.4(5)
C3 B1 C1 C21 -61.7(4)
C51 N3 C3 C2 -83.5(5)
C51 N3 C3 B1 32.4(6)
C51 N3 C3 B2 164.7(4)
C12 C2 C3 N3 60.5(4)
C22 C2 C3 N3 175.7(3)
C12 C2 C3 B1 -60.5(4)
C22 C2 C3 B1 54.7(4)
C12 C2 C3 B2 172.7(3)
C22 C2 C3 B2 -72.1(4)
N1 B1 C3 N3 68.3(6)
C1 B1 C3 N3 -114.7(4)
N1 B1 C3 C2 -170.9(4)
C1 B1 C3 C2 6.1(5)
N1 B1 C3 B2 -55.4(6)
C1 B1 C3 B2 121.5(4)
O1 B2 C3 N3 34.9(5)
N2 B2 C3 N3 -150.8(4)
O1 B2 C3 C2 -82.6(4)
N2 B2 C3 C2 91.7(5)
O1 B2 C3 B1 162.2(4)
N2 B2 C3 B1 -23.5(7)
N4 B4 C4 C41 124.3(4)
C6 B4 C4 C41 -54.9(4)
N4 B4 C4 C31 -124.0(4)
C6 B4 C4 C31 56.8(5)
C61 N6 C6 B4 -46.1(5)
C61 N6 C6 C5 72.4(5)
C61 N6 C6 B3 -178.4(4)
N4 B4 C6 N6 -56.3(6)
C4 B4 C6 N6 122.9(4)
N4 B4 C6 C5 -179.8(4)
C4 B4 C6 C5 -0.6(5)
N4 B4 C6 B3 65.3(6)
C4 B4 C6 B3 -115.5(4)
C32 C5 C6 N6 -179.9(3)
C42 C5 C6 N6 -65.9(4)
C32 C5 C6 B4 -57.7(4)
C42 C5 C6 B4 56.3(4)
C32 C5 C6 B3 70.5(4)
C42 C5 C6 B3 -175.4(4)
O1 B3 C6 N6 -41.7(5)
N5 B3 C6 N6 143.0(4)
O1 B3 C6 B4 -167.5(4)
N5 B3 C6 B4 17.2(7)
O1 B3 C6 C5 76.1(4)
N5 B3 C6 C5 -99.2(5)
C21 C1 C11 C12 51.3(5)
B1 C1 C11 C12 -56.9(5)
C21 C1 C11 C16 -128.7(5)
B1 C1 C11 C16 123.0(5)
C16 C11 C12 C13 2.7(7)
C1 C11 C12 C13 -177.3(4)
C16 C11 C12 C2 -177.4(4)
C1 C11 C12 C2 2.6(6)
C22 C2 C12 C11 -54.7(5)
C3 C2 C12 C11 61.1(5)
C22 C2 C12 C13 125.2(5)
C3 C2 C12 C13 -119.0(5)
C11 C12 C13 C14 -1.7(7)
C2 C12 C13 C14 178.4(4)
C12 C13 C14 C15 -0.7(7)
C13 C14 C15 C16 2.2(8)
C12 C11 C16 C15 -1.4(7)
C1 C11 C16 C15 178.7(4)
C14 C15 C16 C11 -1.1(7)
C11 C1 C21 C22 -53.8(5)
B1 C1 C21 C22 58.4(4)
C11 C1 C21 C26 126.7(5)
B1 C1 C21 C26 -121.1(5)
C26 C21 C22 C23 3.8(6)
C1 C21 C22 C23 -175.7(4)
C26 C21 C22 C2 -178.4(4)
C1 C21 C22 C2 2.1(5)
C12 C2 C22 C21 51.7(5)
C3 C2 C22 C21 -65.3(5)
C12 C2 C22 C23 -130.6(4)
C3 C2 C22 C23 112.4(5)
C21 C22 C23 C24 -2.8(6)
C2 C22 C23 C24 179.7(4)
C22 C23 C24 C25 1.0(7)
C23 C24 C25 C26 -0.1(7)
C24 C25 C26 C21 1.1(7)
C22 C21 C26 C25 -2.9(6)
C1 C21 C26 C25 176.6(4)
C41 C4 C31 C32 54.9(5)
B4 C4 C31 C32 -57.3(5)
C41 C4 C31 C36 -127.1(5)
B4 C4 C31 C36 120.7(5)
C36 C31 C32 C33 1.2(7)
C4 C31 C32 C33 179.3(4)
C36 C31 C32 C5 -179.9(4)
C4 C31 C32 C5 -1.9(5)
C42 C5 C32 C31 -52.6(5)
C6 C5 C32 C31 64.2(5)
C42 C5 C32 C33 126.1(5)
C6 C5 C32 C33 -117.0(5)
C31 C32 C33 C34 -0.3(7)
C5 C32 C33 C34 -179.0(4)
C32 C33 C34 C35 -1.0(7)
C33 C34 C35 C36 1.3(8)
C34 C35 C36 C31 -0.4(7)
C32 C31 C36 C35 -0.9(7)
C4 C31 C36 C35 -178.7(4)
C31 C4 C41 C46 128.8(5)
B4 C4 C41 C46 -120.5(5)
C31 C4 C41 C42 -52.4(5)
B4 C4 C41 C42 58.2(5)
C46 C41 C42 C43 -3.4(7)
C4 C41 C42 C43 177.9(4)
C46 C41 C42 C5 176.6(4)
C4 C41 C42 C5 -2.2(6)
C32 C5 C42 C43 -124.9(5)
C6 C5 C42 C43 120.4(5)
C32 C5 C42 C41 55.1(5)
C6 C5 C42 C41 -59.6(5)
C41 C42 C43 C44 1.8(7)
C5 C42 C43 C44 -178.1(4)
C42 C43 C44 C45 -0.1(7)
C43 C44 C45 C46 -0.2(7)
C42 C41 C46 C45 3.0(7)
C4 C41 C46 C45 -178.3(4)
C44 C45 C46 C41 -1.2(7)
